data_7052585
loop_
_publ_author_name
'Collas, Alain'
'Borger, Roeland De'
'Amanova, Tatyana'
'Vande Velde, Christophe M. L.'
'Baeke, Jan K.'
'Dommisse, Roger'
'Alsenoy, Christian Van'
'Blockhuys, Frank'

_publ_section_title
;
 Asymmetrically substituted distyrylbenzenes and their polar crystal
 structures
;
_journal_issue 3
_journal_name_full 'New Journal of Chemistry'
_journal_page_first 649
_journal_paper_doi 10.1039/c0nj00732c
_journal_volume 35
_journal_year 2011
_chemical_formula_moiety 'C26 H23 N O3'
_chemical_formula_sum 'C26 H23 N O3'
_chemical_formula_weight 397.45
_chemical_name_common
;(E,E)-1-(2-(4-cyanophenyl)ethenyl)-4-(2-(2,4,6-
trimethoxyphenyl)ethenyl)benzene
;
_chemical_name_systematic
;
(E,E)-1-[2-(4-cyanophenyl)ethenyl]-4-[2-(2,4,6-trimethoxyphenyl)ethenyl]benzene
;
_space_group_IT_number 2
_symmetry_cell_setting triclinic
_symmetry_space_group_name_Hall '-P 1'
_symmetry_space_group_name_H-M 'P -1'
_atom_sites_solution_hydrogens geom
_atom_sites_solution_primary direct
_atom_sites_solution_secondary difmap
_audit_creation_method SHELXL-97
_cell_angle_alpha 74.350(10)
_cell_angle_beta 82.49(3)
_cell_angle_gamma 70.76(3)
_cell_formula_units_Z 4
_cell_length_a 10.203(3)
_cell_length_b 12.411(2)
_cell_length_c 18.442(2)
_cell_measurement_reflns_used 25
_cell_measurement_temperature 293(2)
_cell_measurement_theta_max 14.65
_cell_measurement_theta_min 5.55
_cell_volume 2120.9(8)
_computing_cell_refinement 'CAD4 Express (Enraf Nonius, 1994)'
_computing_data_collection 'CAD4 Express (Enraf Nonius, 1994)'
_computing_data_reduction 'XCAD4 (Harms & Wocadlo, 1995)'
_computing_molecular_graphics 'Ortep-3 for Windows (Farrugia, 1997)'
_computing_publication_material 'WinGX publication routines (Farrugia, 1999)'
_computing_structure_refinement 'SHELXL-97 (Sheldrick, 1997)'
_computing_structure_solution 'SHELXS-97 (Sheldrick, 1997)'
_diffrn_ambient_temperature 293(2)
_diffrn_measured_fraction_theta_full 1.000
_diffrn_measured_fraction_theta_max 1.000
_diffrn_measurement_device_type 'Enraf Nonius CAD4'
_diffrn_measurement_method 'non-profiled omega/2theta scans'
_diffrn_radiation_monochromator graphite
_diffrn_radiation_source 'fine-focus sealed tube'
_diffrn_radiation_type MoK\a
_diffrn_radiation_wavelength 0.71073
_diffrn_reflns_av_R_equivalents 0.0282
_diffrn_reflns_av_sigmaI/netI 0.0718
_diffrn_reflns_limit_h_max 12
_diffrn_reflns_limit_h_min 0
_diffrn_reflns_limit_k_max 14
_diffrn_reflns_limit_k_min -14
_diffrn_reflns_limit_l_max 22
_diffrn_reflns_limit_l_min -21
_diffrn_reflns_number 8212
_diffrn_reflns_theta_full 25.32
_diffrn_reflns_theta_max 25.32
_diffrn_reflns_theta_min 1.15
_diffrn_standards_decay_% 12
_diffrn_standards_interval_time 60
_diffrn_standards_number 3
_exptl_absorpt_coefficient_mu 0.081
_exptl_absorpt_correction_type none
_exptl_crystal_colour yellow
_exptl_crystal_density_diffrn 1.245
_exptl_crystal_density_method 'not measured'
_exptl_crystal_description prism
_exptl_crystal_F_000 840
_exptl_crystal_size_max 0.4
_exptl_crystal_size_mid 0.3
_exptl_crystal_size_min 0.1
_refine_diff_density_max 0.285
_refine_diff_density_min -0.323
_refine_diff_density_rms 0.051
_refine_ls_extinction_method none
_refine_ls_goodness_of_fit_ref 1.004
_refine_ls_hydrogen_treatment constr
_refine_ls_matrix_type full
_refine_ls_number_parameters 548
_refine_ls_number_reflns 7741
_refine_ls_number_restraints 7
_refine_ls_restrained_S_all 1.013
_refine_ls_R_factor_all 0.1643
_refine_ls_R_factor_gt 0.0661
_refine_ls_shift/su_max 0.001
_refine_ls_shift/su_mean 0.000
_refine_ls_structure_factor_coef Fsqd
_refine_ls_weighting_details 'calc w=1/[\s^2^(Fo^2^)+(0.1062P)^2^+0.0000P] where P=(Fo^2^+2Fc^2^)/3'
_refine_ls_weighting_scheme calc
_refine_ls_wR_factor_gt 0.1632
_refine_ls_wR_factor_ref 0.2033
_reflns_number_gt 3791
_reflns_number_total 7741
_reflns_threshold_expression >2/s(I)
_cod_data_source_file C0NJ00732C.TXT
_cod_data_source_block shelxl
_cod_original_cell_volume 2120.9(7)
_cod_original_sg_symbol_H-M P-1
_cod_database_code 7052585

loop_
_symmetry_equiv_pos_as_xyz
'x, y, z'
'-x, -y, -z'

loop_
_atom_site_label
_atom_site_type_symbol
_atom_site_fract_x
_atom_site_fract_y
_atom_site_fract_z
_atom_site_U_iso_or_equiv
_atom_site_adp_type
_atom_site_occupancy
_atom_site_symmetry_multiplicity
_atom_site_calc_flag
_atom_site_refinement_flags
_atom_site_disorder_assembly
_atom_site_disorder_group
C91 C 0.6984(4) 0.1123(3) -0.13066(19) 0.0592(9) Uani 1 1 d . . .
C92 C 0.8213(4) 0.1233(3) -0.1692(2) 0.0635(10) Uani 1 1 d . . .
H92 H 0.8603 0.1757 -0.1596 0.076 Uiso 1 1 calc R . .
C93 C 0.8870(4) 0.0599(3) -0.2206(2) 0.0665(10) Uani 1 1 d . . .
H93 H 0.9687 0.0702 -0.2458 0.080 Uiso 1 1 calc R . .
C94 C 0.8318(4) -0.0202(3) -0.2353(2) 0.0660(10) Uani 1 1 d . . .
C95 C 0.7118(4) -0.0363(4) -0.1961(2) 0.0732(11) Uani 1 1 d . . .
H95 H 0.6755 -0.0912 -0.2045 0.088 Uiso 1 1 calc R . .
C96 C 0.6461(4) 0.0287(4) -0.1447(2) 0.0721(11) Uani 1 1 d . . .
H96 H 0.5654 0.0172 -0.1187 0.086 Uiso 1 1 calc R . .
C97 C 0.6300(4) 0.1850(3) -0.0788(2) 0.0681(10) Uani 1 1 d . . .
H97 H 0.6803 0.2282 -0.0673 0.082 Uiso 1 1 calc R . .
C98 C 0.5056(4) 0.1974(3) -0.0460(2) 0.0676(10) Uani 1 1 d . . .
H98 H 0.4550 0.1551 -0.0581 0.081 Uiso 1 1 calc R . .
C99 C 0.8971(4) -0.0851(4) -0.2906(3) 0.0801(12) Uani 1 1 d . . .
C911 C 0.4372(4) 0.2691(3) 0.00702(19) 0.0588(9) Uani 1 1 d . . .
C912 C 0.3032(4) 0.2750(3) 0.0349(2) 0.0690(11) Uani 1 1 d . . .
H912 H 0.2560 0.2350 0.0175 0.083 Uiso 1 1 calc R . .
C913 C 0.2375(4) 0.3372(3) 0.0870(2) 0.0647(10) Uani 1 1 d . . .
H913 H 0.1470 0.3387 0.1036 0.078 Uiso 1 1 calc R . .
C914 C 0.3016(4) 0.3984(3) 0.11610(18) 0.0520(8) Uani 1 1 d . . .
C915 C 0.4357(4) 0.3945(4) 0.0870(2) 0.0725(11) Uani 1 1 d . . .
H915 H 0.4821 0.4357 0.1037 0.087 Uiso 1 1 calc R . .
C916 C 0.5012(4) 0.3325(4) 0.0349(2) 0.0751(12) Uani 1 1 d . . .
H916 H 0.5910 0.3322 0.0174 0.090 Uiso 1 1 calc R . .
C917 C 0.2316(4) 0.4568(3) 0.17518(18) 0.0535(8) Uani 1 1 d . . .
H917 H 0.1420 0.4537 0.1901 0.064 Uiso 1 1 calc R . .
C918 C 0.2817(3) 0.5143(3) 0.21035(18) 0.0503(8) Uani 1 1 d . . .
H918 H 0.3679 0.5222 0.1912 0.060 Uiso 1 1 calc R . .
C920 C -0.0668(5) 0.4538(5) 0.3445(3) 0.1033(17) Uani 1 1 d . . .
H21G H -0.1048 0.4102 0.3218 0.155 Uiso 1 1 calc R . .
H21H H -0.1397 0.5205 0.3552 0.155 Uiso 1 1 calc R . .
H21I H -0.0251 0.4042 0.3906 0.155 Uiso 1 1 calc R . .
C921 C 0.2245(3) 0.5667(3) 0.27343(17) 0.0478(8) Uani 1 1 d . . .
C922 C 0.1026(3) 0.5567(3) 0.31657(19) 0.0533(9) Uani 1 1 d . . .
C923 C 0.0539(4) 0.6066(3) 0.37653(19) 0.0592(9) Uani 1 1 d . . .
H923 H -0.0286 0.5999 0.4026 0.071 Uiso 1 1 calc R . .
C924 C 0.1289(4) 0.6672(3) 0.39800(18) 0.0523(8) Uani 1 1 d . . .
C925 C 0.2511(3) 0.6785(3) 0.35865(18) 0.0507(8) Uani 1 1 d . . .
H925 H 0.3022 0.7178 0.3736 0.061 Uiso 1 1 calc R . .
C926 C 0.2953(3) 0.6308(3) 0.29745(17) 0.0463(8) Uani 1 1 d . . .
C940 C 0.1515(4) 0.7684(4) 0.4867(2) 0.0744(11) Uani 1 1 d . . .
H41D H 0.1018 0.7951 0.5297 0.112 Uiso 1 1 calc R . .
H41E H 0.1629 0.8345 0.4480 0.112 Uiso 1 1 calc R . .
H41F H 0.2411 0.7142 0.5011 0.112 Uiso 1 1 calc R . .
C960 C 0.4920(4) 0.7018(3) 0.2765(2) 0.0646(10) Uani 1 1 d . . .
H61A H 0.5707 0.7034 0.2419 0.097 Uiso 1 1 calc R . .
H61B H 0.5236 0.6615 0.3263 0.097 Uiso 1 1 calc R . .
H61C H 0.4354 0.7809 0.2763 0.097 Uiso 1 1 calc R . .
N91 N 0.9480(4) -0.1346(4) -0.3356(2) 0.1119(15) Uani 1 1 d . . .
O922 O 0.0353(3) 0.4927(2) 0.29441(14) 0.0756(8) Uani 1 1 d . . .
O924 O 0.0751(3) 0.7112(2) 0.45891(14) 0.0684(7) Uani 1 1 d . . .
O926 O 0.4119(2) 0.6417(2) 0.25406(12) 0.0549(6) Uani 1 1 d . . .
C1 C 1.1667(4) 0.6802(4) -0.1043(2) 0.0677(10) Uani 1 1 d . . .
C2 C 1.1846(4) 0.7695(4) -0.1652(3) 0.0777(12) Uani 1 1 d . A .
H2 H 1.1513 0.8468 -0.1606 0.093 Uiso 1 1 calc R . .
C3 C 1.2510(4) 0.7469(4) -0.2329(2) 0.0760(11) Uani 1 1 d . . .
H3 H 1.2625 0.8081 -0.2728 0.091 Uiso 1 1 calc R A .
C4 C 1.2991(4) 0.6327(3) -0.2399(2) 0.0592(9) Uani 1 1 d D A .
C5 C 1.2843(4) 0.5443(4) -0.1787(2) 0.0777(12) Uani 1 1 d . . .
H5 H 1.3191 0.4665 -0.1822 0.093 Uiso 1 1 calc R A .
C6 C 1.2194(5) 0.5691(4) -0.1132(2) 0.0832(13) Uani 1 1 d . A .
H6 H 1.2110 0.5074 -0.0730 0.100 Uiso 1 1 calc R . .
C7 C 1.0952(5) 0.7011(4) -0.0326(2) 0.0612(13) Uani 0.851(6) 1 d PD A 1
H7 H 1.1067 0.6359 0.0082 0.073 Uiso 0.851(6) 1 calc PR A 1
C8 C 1.0163(4) 0.8031(4) -0.0202(2) 0.0565(13) Uani 0.851(6) 1 d PD A 1
H8 H 1.0103 0.8681 -0.0606 0.068 Uiso 0.851(6) 1 calc PR A 1
C7B C 1.053(2) 0.791(2) -0.0645(10) 0.0612(13) Uani 0.149(6) 1 d PD A 2
H7B H 1.0110 0.8710 -0.0841 0.073 Uiso 0.149(6) 1 calc PR A 2
C8B C 1.048(3) 0.724(2) 0.0009(9) 0.0565(13) Uani 0.149(6) 1 d PD A 2
H8B H 1.0894 0.6432 0.0185 0.068 Uiso 0.149(6) 1 calc PR A 2
C9 C 1.3610(4) 0.6080(3) -0.3103(2) 0.0617(10) Uani 1 1 d . . .
C11 C 0.9385(4) 0.8268(4) 0.04760(19) 0.0598(10) Uani 1 1 d . . .
C12 C 0.9382(4) 0.7447(4) 0.1163(2) 0.0659(10) Uani 1 1 d . A .
H12 H 0.9930 0.6670 0.1206 0.079 Uiso 1 1 calc R . .
C13 C 0.8583(4) 0.7767(3) 0.17765(19) 0.0625(10) Uani 1 1 d . . .
H13 H 0.8613 0.7204 0.2230 0.075 Uiso 1 1 calc R A .
C14 C 0.7737(3) 0.8909(3) 0.17327(18) 0.0511(8) Uani 1 1 d . A .
C15 C 0.7738(4) 0.9714(3) 0.10446(19) 0.0635(10) Uani 1 1 d . . .
H15 H 0.7178 1.0489 0.0995 0.076 Uiso 1 1 calc R A .
C16 C 0.8541(4) 0.9394(4) 0.0440(2) 0.0672(10) Uani 1 1 d . A .
H16 H 0.8514 0.9959 -0.0011 0.081 Uiso 1 1 calc R . .
C17 C 0.6836(4) 0.9299(3) 0.23509(19) 0.0574(9) Uani 1 1 d . . .
H17 H 0.6286 1.0082 0.2255 0.069 Uiso 1 1 calc R A .
C18 C 0.6725(3) 0.8635(3) 0.30439(18) 0.0513(8) Uani 1 1 d . A .
H18 H 0.7372 0.7888 0.3139 0.062 Uiso 1 1 calc R . .
C20 C 0.6710(5) 0.5912(3) 0.4904(2) 0.0903(14) Uani 1 1 d . A .
H20A H 0.7432 0.5229 0.4815 0.135 Uiso 1 1 calc R . .
H20B H 0.5829 0.5768 0.4962 0.135 Uiso 1 1 calc R . .
H20C H 0.6880 0.6081 0.5355 0.135 Uiso 1 1 calc R . .
C21 C 0.5759(3) 0.8884(3) 0.36759(17) 0.0467(8) Uani 1 1 d D . .
C22 C 0.5726(3) 0.7948(3) 0.43083(17) 0.0467(8) Uani 1 1 d . A .
C23 C 0.4784(3) 0.8090(3) 0.49041(18) 0.0507(8) Uani 1 1 d . . .
H23 H 0.4789 0.7456 0.5313 0.061 Uiso 1 1 calc R A .
C24 C 0.3832(4) 0.9177(3) 0.48918(18) 0.0538(9) Uani 1 1 d . A .
C25 C 0.3828(3) 1.0133(3) 0.43005(19) 0.0539(9) Uani 1 1 d . . .
H25 H 0.3190 1.0868 0.4300 0.065 Uiso 1 1 calc R A .
C26 C 0.4794(4) 0.9975(3) 0.37084(18) 0.0510(8) Uani 1 1 d . A .
C40 C 0.1841(4) 1.0287(4) 0.5501(2) 0.0817(12) Uani 1 1 d . A .
H40A H 0.1290 1.0200 0.5964 0.123 Uiso 1 1 calc R . .
H40B H 0.1269 1.0466 0.5084 0.123 Uiso 1 1 calc R . .
H40C H 0.2225 1.0914 0.5452 0.123 Uiso 1 1 calc R . .
C60 C 0.4046(4) 1.2055(3) 0.3135(2) 0.0753(11) Uani 1 1 d . A .
H60A H 0.4210 1.2597 0.2679 0.113 Uiso 1 1 calc R . .
H60B H 0.4292 1.2250 0.3558 0.113 Uiso 1 1 calc R . .
H60C H 0.3082 1.2103 0.3189 0.113 Uiso 1 1 calc R . .
N1 N 1.4074(4) 0.5876(3) -0.3662(2) 0.0822(10) Uani 1 1 d . A .
O22 O 0.6691(2) 0.6892(2) 0.42807(12) 0.0605(6) Uani 1 1 d . . .
O24 O 0.2934(3) 0.9224(2) 0.55050(14) 0.0694(7) Uani 1 1 d . . .
O26 O 0.4871(3) 1.0890(2) 0.31069(13) 0.0659(7) Uani 1 1 d . . .

loop_
_atom_site_aniso_label
_atom_site_aniso_U_11
_atom_site_aniso_U_22
_atom_site_aniso_U_33
_atom_site_aniso_U_23
_atom_site_aniso_U_13
_atom_site_aniso_U_12
C91 0.073(3) 0.055(2) 0.050(2) -0.0124(17) -0.0149(19) -0.016(2)
C92 0.066(3) 0.065(2) 0.066(2) -0.016(2) -0.013(2) -0.024(2)
C93 0.062(2) 0.074(3) 0.065(2) -0.014(2) -0.008(2) -0.023(2)
C94 0.063(3) 0.075(3) 0.061(2) -0.023(2) -0.008(2) -0.016(2)
C95 0.080(3) 0.076(3) 0.080(3) -0.036(2) 0.000(2) -0.032(2)
C96 0.074(3) 0.082(3) 0.073(3) -0.027(2) 0.000(2) -0.036(2)
C97 0.073(3) 0.072(3) 0.066(2) -0.020(2) -0.015(2) -0.024(2)
C98 0.078(3) 0.075(3) 0.062(2) -0.024(2) -0.011(2) -0.031(2)
C99 0.068(3) 0.098(3) 0.083(3) -0.041(3) -0.003(2) -0.021(2)
C911 0.067(2) 0.063(2) 0.053(2) -0.0186(18) -0.0103(18) -0.022(2)
C912 0.073(3) 0.081(3) 0.077(3) -0.036(2) -0.004(2) -0.041(2)
C913 0.065(2) 0.074(3) 0.072(2) -0.027(2) -0.001(2) -0.036(2)
C914 0.055(2) 0.053(2) 0.053(2) -0.0127(17) -0.0066(17) -0.0206(17)
C915 0.069(3) 0.093(3) 0.081(3) -0.046(2) 0.001(2) -0.040(2)
C916 0.062(2) 0.105(3) 0.081(3) -0.048(3) 0.008(2) -0.038(2)
C917 0.052(2) 0.058(2) 0.055(2) -0.0146(17) -0.0067(17) -0.0220(17)
C918 0.050(2) 0.051(2) 0.055(2) -0.0135(16) -0.0042(16) -0.0211(16)
C920 0.107(4) 0.146(5) 0.103(3) -0.050(3) 0.035(3) -0.098(4)
C921 0.0488(19) 0.0454(19) 0.0507(19) -0.0105(16) -0.0072(16) -0.0154(16)
C922 0.054(2) 0.060(2) 0.056(2) -0.0138(17) -0.0054(17) -0.0304(18)
C923 0.053(2) 0.072(2) 0.061(2) -0.020(2) 0.0000(17) -0.0278(19)
C924 0.051(2) 0.054(2) 0.052(2) -0.0161(17) -0.0038(17) -0.0136(17)
C925 0.054(2) 0.050(2) 0.055(2) -0.0143(17) -0.0070(17) -0.0217(17)
C926 0.0453(19) 0.0435(18) 0.0516(19) -0.0099(15) -0.0041(16) -0.0165(15)
C940 0.076(3) 0.085(3) 0.081(3) -0.041(2) -0.002(2) -0.033(2)
C960 0.062(2) 0.074(2) 0.078(3) -0.027(2) 0.0000(19) -0.041(2)
N91 0.092(3) 0.150(4) 0.117(3) -0.078(3) 0.009(3) -0.036(3)
O922 0.0770(18) 0.106(2) 0.0749(17) -0.0380(16) 0.0128(14) -0.0626(16)
O924 0.0633(16) 0.0890(19) 0.0688(16) -0.0389(15) 0.0065(13) -0.0319(14)
O926 0.0537(14) 0.0638(15) 0.0619(14) -0.0222(12) 0.0026(11) -0.0335(12)
C1 0.053(2) 0.090(3) 0.064(2) -0.019(2) 0.0011(19) -0.027(2)
C2 0.068(3) 0.079(3) 0.096(3) -0.044(3) -0.009(2) -0.014(2)
C3 0.069(3) 0.081(3) 0.076(3) -0.017(2) -0.003(2) -0.023(2)
C4 0.049(2) 0.069(2) 0.061(2) -0.018(2) 0.0016(18) -0.0194(19)
C5 0.087(3) 0.076(3) 0.071(3) -0.025(2) 0.020(2) -0.029(2)
C6 0.088(3) 0.088(3) 0.074(3) -0.025(2) 0.020(2) -0.032(3)
C7 0.058(3) 0.070(3) 0.054(3) -0.012(2) -0.001(2) -0.021(2)
C8 0.056(3) 0.071(3) 0.047(3) -0.011(2) -0.003(2) -0.029(3)
C7B 0.058(3) 0.070(3) 0.054(3) -0.012(2) -0.001(2) -0.021(2)
C8B 0.056(3) 0.071(3) 0.047(3) -0.011(2) -0.003(2) -0.029(3)
C9 0.060(2) 0.064(2) 0.059(2) -0.010(2) 0.006(2) -0.0238(19)
C11 0.054(2) 0.091(3) 0.047(2) -0.020(2) 0.0005(17) -0.037(2)
C12 0.057(2) 0.070(3) 0.070(3) -0.020(2) -0.002(2) -0.017(2)
C13 0.059(2) 0.074(3) 0.049(2) -0.0040(19) 0.0008(18) -0.025(2)
C14 0.051(2) 0.063(2) 0.048(2) -0.0124(17) -0.0017(16) -0.0283(19)
C15 0.075(3) 0.064(2) 0.052(2) -0.0069(19) -0.0012(19) -0.029(2)
C16 0.075(3) 0.081(3) 0.047(2) -0.008(2) -0.001(2) -0.033(2)
C17 0.063(2) 0.054(2) 0.056(2) -0.0086(18) -0.0023(18) -0.0231(18)
C18 0.053(2) 0.052(2) 0.053(2) -0.0112(17) -0.0025(16) -0.0232(17)
C20 0.104(3) 0.063(3) 0.071(3) 0.005(2) 0.015(2) -0.006(2)
C21 0.0462(19) 0.054(2) 0.0449(18) -0.0125(16) -0.0019(15) -0.0222(17)
C22 0.0452(19) 0.052(2) 0.0475(19) -0.0122(16) -0.0028(16) -0.0208(17)
C23 0.054(2) 0.052(2) 0.0482(19) -0.0061(16) -0.0017(17) -0.0241(18)
C24 0.054(2) 0.070(2) 0.048(2) -0.0179(18) 0.0019(17) -0.032(2)
C25 0.050(2) 0.058(2) 0.060(2) -0.0211(19) -0.0040(17) -0.0184(17)
C26 0.055(2) 0.055(2) 0.049(2) -0.0117(17) -0.0080(17) -0.0250(18)
C40 0.062(3) 0.095(3) 0.092(3) -0.040(3) 0.019(2) -0.023(2)
C60 0.088(3) 0.051(2) 0.084(3) -0.009(2) -0.012(2) -0.020(2)
N1 0.091(3) 0.082(2) 0.066(2) -0.0120(19) 0.017(2) -0.028(2)
O22 0.0669(16) 0.0524(15) 0.0508(13) -0.0015(11) 0.0058(12) -0.0154(13)
O24 0.0621(16) 0.0783(18) 0.0700(16) -0.0252(14) 0.0158(13) -0.0259(14)
O26 0.0828(18) 0.0524(15) 0.0590(15) -0.0056(12) -0.0037(13) -0.0226(14)

loop_
_atom_type_symbol
_atom_type_description
_atom_type_scat_dispersion_real
_atom_type_scat_dispersion_imag
_atom_type_scat_source
C C 0.0033 0.0016 'International Tables Vol C Tables 4.2.6.8 and 6.1.1.4'
H H 0.0000 0.0000 'International Tables Vol C Tables 4.2.6.8 and 6.1.1.4'
N N 0.0061 0.0033 'International Tables Vol C Tables 4.2.6.8 and 6.1.1.4'
O O 0.0106 0.0060 'International Tables Vol C Tables 4.2.6.8 and 6.1.1.4'

loop_
_geom_angle_atom_site_label_1
_geom_angle_atom_site_label_2
_geom_angle_atom_site_label_3
_geom_angle
_geom_angle_site_symmetry_1
_geom_angle_site_symmetry_3
_geom_angle_publ_flag
C92 C91 C96 116.9(3) . . ?
C92 C91 C97 120.1(4) . . ?
C96 C91 C97 123.0(4) . . ?
C93 C92 C91 122.3(4) . . ?
C93 C92 H92 118.8 . . ?
C91 C92 H92 118.8 . . ?
C92 C93 C94 120.0(4) . . ?
C92 C93 H93 120.0 . . ?
C94 C93 H93 120.0 . . ?
C95 C94 C93 119.3(4) . . ?
C95 C94 C99 119.9(4) . . ?
C93 C94 C99 120.8(4) . . ?
C96 C95 C94 120.2(4) . . ?
C96 C95 H95 119.9 . . ?
C94 C95 H95 119.9 . . ?
C95 C96 C91 121.3(4) . . ?
C95 C96 H96 119.4 . . ?
C91 C96 H96 119.4 . . ?
C98 C97 C91 127.8(4) . . ?
C98 C97 H97 116.1 . . ?
C91 C97 H97 116.1 . . ?
C97 C98 C911 128.0(4) . . ?
C97 C98 H98 116.0 . . ?
C911 C98 H98 116.0 . . ?
N91 C99 C94 178.7(5) . . ?
C912 C911 C916 115.7(3) . . ?
C912 C911 C98 120.7(3) . . ?
C916 C911 C98 123.5(4) . . ?
C913 C912 C911 122.5(3) . . ?
C913 C912 H912 118.8 . . ?
C911 C912 H912 118.8 . . ?
C912 C913 C914 122.1(4) . . ?
C912 C913 H913 118.9 . . ?
C914 C913 H913 118.9 . . ?
C913 C914 C915 115.5(3) . . ?
C913 C914 C917 120.3(3) . . ?
C915 C914 C917 124.1(3) . . ?
C916 C915 C914 122.4(3) . . ?
C916 C915 H915 118.8 . . ?
C914 C915 H915 118.8 . . ?
C915 C916 C911 121.8(4) . . ?
C915 C916 H916 119.1 . . ?
C911 C916 H916 119.1 . . ?
C918 C917 C914 127.1(3) . . ?
C918 C917 H917 116.5 . . ?
C914 C917 H917 116.5 . . ?
C917 C918 C921 130.8(3) . . ?
C917 C918 H918 114.6 . . ?
C921 C918 H918 114.6 . . ?
O922 C920 H21G 109.5 . . ?
O922 C920 H21H 109.5 . . ?
H21G C920 H21H 109.5 . . ?
O922 C920 H21I 109.5 . . ?
H21G C920 H21I 109.5 . . ?
H21H C920 H21I 109.5 . . ?
C922 C921 C926 114.9(3) . . ?
C922 C921 C918 125.3(3) . . ?
C926 C921 C918 119.7(3) . . ?
C923 C922 O922 121.8(3) . . ?
C923 C922 C921 123.1(3) . . ?
O922 C922 C921 115.1(3) . . ?
C922 C923 C924 119.3(3) . . ?
C922 C923 H923 120.3 . . ?
C924 C923 H923 120.3 . . ?
O924 C924 C925 124.1(3) . . ?
O924 C924 C923 115.4(3) . . ?
C925 C924 C923 120.5(3) . . ?
C926 C925 C924 119.0(3) . . ?
C926 C925 H925 120.5 . . ?
C924 C925 H925 120.5 . . ?
O926 C926 C925 122.7(3) . . ?
O926 C926 C921 114.2(3) . . ?
C925 C926 C921 123.1(3) . . ?
O924 C940 H41D 109.5 . . ?
O924 C940 H41E 109.5 . . ?
H41D C940 H41E 109.5 . . ?
O924 C940 H41F 109.5 . . ?
H41D C940 H41F 109.5 . . ?
H41E C940 H41F 109.5 . . ?
O926 C960 H61A 109.5 . . ?
O926 C960 H61B 109.5 . . ?
H61A C960 H61B 109.5 . . ?
O926 C960 H61C 109.5 . . ?
H61A C960 H61C 109.5 . . ?
H61B C960 H61C 109.5 . . ?
C922 O922 C920 118.6(3) . . ?
C924 O924 C940 118.3(3) . . ?
C926 O926 C960 117.4(2) . . ?
C6 C1 C2 116.8(4) . . ?
C6 C1 C7 119.7(4) . . ?
C2 C1 C7 123.5(4) . . ?
C6 C1 C7B 154.3(8) . . ?
C2 C1 C7B 86.8(7) . . ?
C1 C2 C3 122.1(4) . . ?
C1 C2 H2 118.9 . . ?
C3 C2 H2 118.9 . . ?
C4 C3 C2 118.9(4) . . ?
C4 C3 H3 120.6 . . ?
C2 C3 H3 120.6 . . ?
C3 C4 C5 118.7(4) . . ?
C3 C4 C9 119.9(4) . . ?
C5 C4 C9 121.4(4) . . ?
C6 C5 C4 121.0(4) . . ?
C6 C5 H5 119.5 . . ?
C4 C5 H5 119.5 . . ?
C1 C6 C5 122.5(4) . . ?
C1 C6 H6 118.8 . . ?
C5 C6 H6 118.8 . . ?
C8 C7 C1 126.5(4) . . ?
C8 C7 H7 116.8 . . ?
C1 C7 H7 116.8 . . ?
C7 C8 C11 128.4(4) . . ?
C7 C8 H8 115.8 . . ?
C11 C8 H8 115.8 . . ?
C8B C7B C1 94.9(14) . . ?
C8B C7B H7B 132.6 . . ?
C1 C7B H7B 132.6 . . ?
C7B C8B C11 99.2(17) . . ?
C7B C8B H8B 130.4 . . ?
C11 C8B H8B 130.4 . . ?
N1 C9 C4 178.4(4) . . ?
C16 C11 C12 116.9(3) . . ?
C16 C11 C8 117.1(4) . . ?
C12 C11 C8 125.9(4) . . ?
C16 C11 C8B 148.6(8) . . ?
C12 C11 C8B 94.2(8) . . ?
C13 C12 C11 121.2(4) . . ?
C13 C12 H12 119.4 . . ?
C11 C12 H12 119.4 . . ?
C12 C13 C14 121.2(3) . . ?
C12 C13 H13 119.4 . . ?
C14 C13 H13 119.4 . . ?
C13 C14 C15 117.0(3) . . ?
C13 C14 C17 124.1(3) . . ?
C15 C14 C17 118.9(3) . . ?
C16 C15 C14 121.5(4) . . ?
C16 C15 H15 119.3 . . ?
C14 C15 H15 119.3 . . ?
C15 C16 C11 122.2(4) . . ?
C15 C16 H16 118.9 . . ?
C11 C16 H16 118.9 . . ?
C18 C17 C14 125.9(3) . . ?
C18 C17 H17 117.0 . . ?
C14 C17 H17 117.0 . . ?
C17 C18 C21 130.8(3) . . ?
C17 C18 H18 114.6 . . ?
C21 C18 H18 114.6 . . ?
O22 C20 H20A 109.5 . . ?
O22 C20 H20B 109.5 . . ?
H20A C20 H20B 109.5 . . ?
O22 C20 H20C 109.5 . . ?
H20A C20 H20C 109.5 . . ?
H20B C20 H20C 109.5 . . ?
C26 C21 C22 115.5(3) . . ?
C26 C21 C18 125.8(3) . . ?
C22 C21 C18 118.6(3) . . ?
O22 C22 C23 122.5(3) . . ?
O22 C22 C21 115.2(3) . . ?
C23 C22 C21 122.3(3) . . ?
C22 C23 C24 119.4(3) . . ?
C22 C23 H23 120.3 . . ?
C24 C23 H23 120.3 . . ?
O24 C24 C23 114.9(3) . . ?
O24 C24 C25 123.9(3) . . ?
C23 C24 C25 121.2(3) . . ?
C24 C25 C26 118.5(3) . . ?
C24 C25 H25 120.7 . . ?
C26 C25 H25 120.7 . . ?
O26 C26 C25 121.9(3) . . ?
O26 C26 C21 115.2(3) . . ?
C25 C26 C21 122.9(3) . . ?
O24 C40 H40A 109.5 . . ?
O24 C40 H40B 109.5 . . ?
H40A C40 H40B 109.5 . . ?
O24 C40 H40C 109.5 . . ?
H40A C40 H40C 109.5 . . ?
H40B C40 H40C 109.5 . . ?
O26 C60 H60A 109.5 . . ?
O26 C60 H60B 109.5 . . ?
H60A C60 H60B 109.5 . . ?
O26 C60 H60C 109.5 . . ?
H60A C60 H60C 109.5 . . ?
H60B C60 H60C 109.5 . . ?
C22 O22 C20 117.8(3) . . ?
C24 O24 C40 118.1(3) . . ?
C26 O26 C60 118.9(3) . . ?

loop_
_geom_bond_atom_site_label_1
_geom_bond_atom_site_label_2
_geom_bond_distance
_geom_bond_site_symmetry_2
_geom_bond_publ_flag
C91 C92 1.387(5) . ?
C91 C96 1.405(5) . ?
C91 C97 1.447(5) . ?
C92 C93 1.362(5) . ?
C92 H92 0.9300 . ?
C93 C94 1.390(5) . ?
C93 H93 0.9300 . ?
C94 C95 1.384(5) . ?
C94 C99 1.430(6) . ?
C95 C96 1.374(5) . ?
C95 H95 0.9300 . ?
C96 H96 0.9300 . ?
C97 C98 1.312(5) . ?
C97 H97 0.9300 . ?
C98 C911 1.455(5) . ?
C98 H98 0.9300 . ?
C99 N91 1.133(5) . ?
C911 C912 1.382(5) . ?
C911 C916 1.399(5) . ?
C912 C913 1.363(5) . ?
C912 H912 0.9300 . ?
C913 C914 1.390(4) . ?
C913 H913 0.9300 . ?
C914 C915 1.393(5) . ?
C914 C917 1.450(4) . ?
C915 C916 1.362(5) . ?
C915 H915 0.9300 . ?
C916 H916 0.9300 . ?
C917 C918 1.329(4) . ?
C917 H917 0.9300 . ?
C918 C921 1.448(4) . ?
C918 H918 0.9300 . ?
C920 O922 1.419(4) . ?
C920 H21G 0.9600 . ?
C920 H21H 0.9600 . ?
C920 H21I 0.9600 . ?
C921 C922 1.408(4) . ?
C921 C926 1.417(4) . ?
C922 C923 1.370(4) . ?
C922 O922 1.370(4) . ?
C923 C924 1.388(5) . ?
C923 H923 0.9300 . ?
C924 O924 1.354(4) . ?
C924 C925 1.387(4) . ?
C925 C926 1.371(4) . ?
C925 H925 0.9300 . ?
C926 O926 1.368(4) . ?
C940 O924 1.429(4) . ?
C940 H41D 0.9600 . ?
C940 H41E 0.9600 . ?
C940 H41F 0.9600 . ?
C960 O926 1.434(4) . ?
C960 H61A 0.9600 . ?
C960 H61B 0.9600 . ?
C960 H61C 0.9600 . ?
C1 C6 1.351(6) . ?
C1 C2 1.389(6) . ?
C1 C7 1.469(6) . ?
C1 C7B 1.746(18) . ?
C2 C3 1.393(5) . ?
C2 H2 0.9300 . ?
C3 C4 1.374(5) . ?
C3 H3 0.9300 . ?
C4 C5 1.378(5) . ?
C4 C9 1.431(5) . ?
C5 C6 1.361(5) . ?
C5 H5 0.9300 . ?
C6 H6 0.9300 . ?
C7 C8 1.318(6) . ?
C7 H7 0.9300 . ?
C8 C11 1.437(5) . ?
C8 H8 0.9300 . ?
C7B C8B 1.276(18) . ?
C7B H7B 0.9300 . ?
C8B C11 1.74(2) . ?
C8B H8B 0.9300 . ?
C9 N1 1.135(4) . ?
C11 C16 1.367(5) . ?
C11 C12 1.396(5) . ?
C12 C13 1.375(5) . ?
C12 H12 0.9300 . ?
C13 C14 1.382(5) . ?
C13 H13 0.9300 . ?
C14 C15 1.387(5) . ?
C14 C17 1.453(5) . ?
C15 C16 1.363(5) . ?
C15 H15 0.9300 . ?
C16 H16 0.9300 . ?
C17 C18 1.334(4) . ?
C17 H17 0.9300 . ?
C18 C21 1.455(4) . ?
C18 H18 0.9300 . ?
C20 O22 1.428(4) . ?
C20 H20A 0.9600 . ?
C20 H20B 0.9600 . ?
C20 H20C 0.9600 . ?
C21 C26 1.399(5) . ?
C21 C22 1.413(4) . ?
C22 O22 1.365(4) . ?
C22 C23 1.370(4) . ?
C23 C24 1.375(5) . ?
C23 H23 0.9300 . ?
C24 O24 1.360(4) . ?
C24 C25 1.377(5) . ?
C25 C26 1.381(4) . ?
C25 H25 0.9300 . ?
C26 O26 1.372(4) . ?
C40 O24 1.418(5) . ?
C40 H40A 0.9600 . ?
C40 H40B 0.9600 . ?
C40 H40C 0.9600 . ?
C60 O26 1.424(4) . ?
C60 H60A 0.9600 . ?
C60 H60B 0.9600 . ?
C60 H60C 0.9600 . ?

loop_
_geom_torsion_atom_site_label_1
_geom_torsion_atom_site_label_2
_geom_torsion_atom_site_label_3
_geom_torsion_atom_site_label_4
_geom_torsion
_geom_torsion_site_symmetry_1
_geom_torsion_site_symmetry_2
_geom_torsion_site_symmetry_3
_geom_torsion_site_symmetry_4
_geom_torsion_publ_flag
C96 C91 C92 C93 2.5(5) . . . . ?
C97 C91 C92 C93 -177.6(3) . . . . ?
C91 C92 C93 C94 -0.8(6) . . . . ?
C92 C93 C94 C95 -1.4(6) . . . . ?
C92 C93 C94 C99 178.2(4) . . . . ?
C93 C94 C95 C96 1.8(6) . . . . ?
C99 C94 C95 C96 -177.8(4) . . . . ?
C94 C95 C96 C91 -0.1(6) . . . . ?
C92 C91 C96 C95 -2.0(6) . . . . ?
C97 C91 C96 C95 178.0(4) . . . . ?
C92 C91 C97 C98 170.0(4) . . . . ?
C96 C91 C97 C98 -10.1(6) . . . . ?
C91 C97 C98 C911 179.1(4) . . . . ?
C97 C98 C911 C912 178.1(4) . . . . ?
C97 C98 C911 C916 -4.0(6) . . . . ?
C916 C911 C912 C913 -0.8(6) . . . . ?
C98 C911 C912 C913 177.2(4) . . . . ?
C911 C912 C913 C914 -0.5(6) . . . . ?
C912 C913 C914 C915 1.7(5) . . . . ?
C912 C913 C914 C917 -175.8(4) . . . . ?
C913 C914 C915 C916 -1.6(6) . . . . ?
C917 C914 C915 C916 175.7(4) . . . . ?
C914 C915 C916 C911 0.4(7) . . . . ?
C912 C911 C916 C915 0.9(6) . . . . ?
C98 C911 C916 C915 -177.1(4) . . . . ?
C913 C914 C917 C918 177.1(3) . . . . ?
C915 C914 C917 C918 -0.1(6) . . . . ?
C914 C917 C918 C921 -174.4(3) . . . . ?
C917 C918 C921 C922 6.5(6) . . . . ?
C917 C918 C921 C926 -175.7(3) . . . . ?
C926 C921 C922 C923 1.1(5) . . . . ?
C918 C921 C922 C923 179.0(3) . . . . ?
C926 C921 C922 O922 -178.8(3) . . . . ?
C918 C921 C922 O922 -0.9(5) . . . . ?
O922 C922 C923 C924 177.9(3) . . . . ?
C921 C922 C923 C924 -2.0(5) . . . . ?
C922 C923 C924 O924 -178.4(3) . . . . ?
C922 C923 C924 C925 0.8(5) . . . . ?
O924 C924 C925 C926 -179.6(3) . . . . ?
C923 C924 C925 C926 1.2(5) . . . . ?
C924 C925 C926 O926 177.6(3) . . . . ?
C924 C925 C926 C921 -2.1(5) . . . . ?
C922 C921 C926 O926 -178.8(3) . . . . ?
C918 C921 C926 O926 3.2(4) . . . . ?
C922 C921 C926 C925 1.0(5) . . . . ?
C918 C921 C926 C925 -177.0(3) . . . . ?
C923 C922 O922 C920 -15.1(5) . . . . ?
C921 C922 O922 C920 164.7(4) . . . . ?
C925 C924 O924 C940 -2.9(5) . . . . ?
C923 C924 O924 C940 176.3(3) . . . . ?
C925 C926 O926 C960 2.5(4) . . . . ?
C921 C926 O926 C960 -177.8(3) . . . . ?
C6 C1 C2 C3 1.3(6) . . . . ?
C7 C1 C2 C3 -178.9(4) . . . . ?
C7B C1 C2 C3 -168.0(9) . . . . ?
C1 C2 C3 C4 0.6(6) . . . . ?
C2 C3 C4 C5 -2.2(6) . . . . ?
C2 C3 C4 C9 176.7(4) . . . . ?
C3 C4 C5 C6 2.1(6) . . . . ?
C9 C4 C5 C6 -176.8(4) . . . . ?
C2 C1 C6 C5 -1.5(7) . . . . ?
C7 C1 C6 C5 178.7(4) . . . . ?
C7B C1 C6 C5 153(2) . . . . ?
C4 C5 C6 C1 -0.1(7) . . . . ?
C6 C1 C7 C8 -166.0(4) . . . . ?
C2 C1 C7 C8 14.2(7) . . . . ?
C7B C1 C7 C8 -3.6(14) . . . . ?
C1 C7 C8 C11 176.3(4) . . . . ?
C6 C1 C7B C8B 35(3) . . . . ?
C2 C1 C7B C8B -167.2(18) . . . . ?
C7 C1 C7B C8B -2.0(14) . . . . ?
C1 C7B C8B C11 178.4(12) . . . . ?
C7 C8 C11 C16 -174.1(4) . . . . ?
C7 C8 C11 C12 3.9(7) . . . . ?
C7 C8 C11 C8B -1.2(18) . . . . ?
C7B C8B C11 C16 7(3) . . . . ?
C7B C8B C11 C12 179.0(18) . . . . ?
C7B C8B C11 C8 -5.2(12) . . . . ?
C16 C11 C12 C13 -1.2(5) . . . . ?
C8 C11 C12 C13 -179.2(3) . . . . ?
C8B C11 C12 C13 -176.5(10) . . . . ?
C11 C12 C13 C14 1.0(6) . . . . ?
C12 C13 C14 C15 -0.3(5) . . . . ?
C12 C13 C14 C17 178.0(3) . . . . ?
C13 C14 C15 C16 -0.3(5) . . . . ?
C17 C14 C15 C16 -178.7(3) . . . . ?
C14 C15 C16 C11 0.1(6) . . . . ?
C12 C11 C16 C15 0.6(6) . . . . ?
C8 C11 C16 C15 178.8(3) . . . . ?
C8B C11 C16 C15 171.6(18) . . . . ?
C13 C14 C17 C18 2.1(5) . . . . ?
C15 C14 C17 C18 -179.6(3) . . . . ?
C14 C17 C18 C21 -172.0(3) . . . . ?
C17 C18 C21 C26 -7.6(6) . . . . ?
C17 C18 C21 C22 169.5(3) . . . . ?
C26 C21 C22 O22 -178.5(3) . . . . ?
C18 C21 C22 O22 4.1(4) . . . . ?
C26 C21 C22 C23 1.9(4) . . . . ?
C18 C21 C22 C23 -175.4(3) . . . . ?
O22 C22 C23 C24 -179.5(3) . . . . ?
C21 C22 C23 C24 0.1(5) . . . . ?
C22 C23 C24 O24 179.4(3) . . . . ?
C22 C23 C24 C25 -1.6(5) . . . . ?
O24 C24 C25 C26 179.9(3) . . . . ?
C23 C24 C25 C26 1.0(5) . . . . ?
C24 C25 C26 O26 -178.7(3) . . . . ?
C24 C25 C26 C21 1.2(5) . . . . ?
C22 C21 C26 O26 177.4(3) . . . . ?
C18 C21 C26 O26 -5.5(5) . . . . ?
C22 C21 C26 C25 -2.5(4) . . . . ?
C18 C21 C26 C25 174.6(3) . . . . ?
C23 C22 O22 C20 -0.5(5) . . . . ?
C21 C22 O22 C20 180.0(3) . . . . ?
C23 C24 O24 C40 -174.2(3) . . . . ?
C25 C24 O24 C40 6.8(5) . . . . ?
C25 C26 O26 C60 7.5(5) . . . . ?
C21 C26 O26 C60 -172.4(3) . . . . ?
